data_7104872
loop_
_publ_author_name
'Iwata, Masatoshi'
'Okazaki, Masaaki'
'Tobita, Hiromi'

_publ_section_title
;
 Insertion of pyridine into an iron--silicon bond: structure of the product
 Cp*(CO)Fe{\h3(C,C,C)-C5H5NSiMe2NPh2}
;
_journal_coden_ASTM CHCOFS
_journal_issue 21
_journal_name_full
;
 Chemical Communications (Cambridge, United Kingdom)
;
_journal_page_first 2744
_journal_page_last 2745
_journal_paper_doi 10.1039/b308885e
_journal_year 2003
_chemical_formula_moiety 'C30 H36 Fe N2 O Si '
_chemical_formula_sum 'C30 H36 Fe N2 O Si'
_chemical_formula_weight 524.56
_space_group_IT_number 14
_symmetry_cell_setting monoclinic
_symmetry_Int_Tables_number 14
_symmetry_space_group_name_Hall '-P 2yn'
_symmetry_space_group_name_H-M 'P 1 21/n 1'
_cell_angle_alpha 90
_cell_angle_beta 92.431(2)
_cell_angle_gamma 90
_cell_formula_units_Z 4
_cell_length_a 11.4245(4)
_cell_length_b 16.9079(5)
_cell_length_c 13.8660(3)
_cell_measurement_reflns_used 24561
_cell_measurement_temperature 150.2
_cell_measurement_theta_max 27.4
_cell_measurement_theta_min 1.5
_cell_volume 2676.0(1)
_computing_cell_refinement PROCESS-AUTO
_computing_data_collection PROCESS-AUTO
_computing_data_reduction 'teXsan Ver. 1.11'
_computing_publication_material 'teXsan Ver. 1.11'
_computing_structure_refinement 'teXsan Ver. 1.10'
_computing_structure_solution 'DIRDIF94 (PATTY)'
_diffrn_detector_area_resol_mean 10.00
_diffrn_measured_fraction_theta_full 0.9984
_diffrn_measured_fraction_theta_max 0.9984
_diffrn_measurement_device_type 'Rigaku RAXIS-RAPID Imaging Plate'
_diffrn_measurement_method \w
_diffrn_radiation_type 'Mo K\a'
_diffrn_radiation_wavelength 0.7107
_diffrn_reflns_av_R_equivalents 0.039
_diffrn_reflns_limit_h_max 14
_diffrn_reflns_limit_h_min -14
_diffrn_reflns_limit_k_max 21
_diffrn_reflns_limit_k_min -21
_diffrn_reflns_limit_l_max 17
_diffrn_reflns_limit_l_min -17
_diffrn_reflns_number 25124
_diffrn_reflns_theta_full 27.40
_diffrn_reflns_theta_max 27.40
_exptl_absorpt_coefficient_mu 0.633
_exptl_absorpt_correction_T_max 0.866
_exptl_absorpt_correction_T_min 0.768
_exptl_absorpt_correction_type integration
_exptl_absorpt_process_details '(Higashi, 1999)'
_exptl_crystal_colour red
_exptl_crystal_density_diffrn 1.302
_exptl_crystal_density_method 'not measured'
_exptl_crystal_description block
_exptl_crystal_size_max 0.300
_exptl_crystal_size_mid 0.300
_exptl_crystal_size_min 0.300
_refine_diff_density_max 0.25
_refine_diff_density_min -0.51
_refine_ls_extinction_method none
_refine_ls_goodness_of_fit_ref 0.988
_refine_ls_hydrogen_treatment noref
_refine_ls_number_parameters 316
_refine_ls_number_reflns 6079
_refine_ls_R_factor_gt 0.0330
_refine_ls_shift/su_max 0.0008
_refine_ls_structure_factor_coef Fsqd
_refine_ls_weighting_details 'w = 1/[\s^2^(Fo^2^) + (0.10000(Max(Fo^2^,0) + 2Fc^2^)/3)^2^]'
_refine_ls_weighting_scheme calc
_refine_ls_wR_factor_ref 0.1193
_reflns_number_gt 5370
_reflns_number_total 6079
_reflns_threshold_expression F^2^>2.0\s(F^2^)
_cod_data_source_file b308885e.txt
_cod_data_source_block complex_2
_cod_original_formula_sum 'C30 H36 Fe N2 O Si '
_cod_database_code 7104872

loop_
_symmetry_equiv_pos_as_xyz
x,y,z
1/2-x,1/2+y,1/2-z
-x,-y,-z
1/2+x,1/2-y,1/2+z

loop_
_atom_site_label
_atom_site_type_symbol
_atom_site_fract_x
_atom_site_fract_y
_atom_site_fract_z
_atom_site_U_iso_or_equiv
_atom_site_adp_type
_atom_site_occupancy
_atom_site_calc_flag
_atom_site_refinement_flags
_atom_site_disorder_assembly
_atom_site_disorder_group
Fe Fe 0.18326(2) 0.04146(1) 0.30258(1) 0.02087(7) Uani 1.00 d . . .
Si Si 0.19183(3) 0.12573(2) 0.16984(3) 0.0229(1) Uani 1.00 d . . .
O O -0.0619(1) 0.08089(8) 0.28438(10) 0.0429(4) Uani 1.00 d . . .
N1 N 0.3241(1) 0.12839(8) 0.10393(9) 0.0288(3) Uani 1.00 d . . .
N2 N 0.2374(1) 0.12533(7) 0.39481(9) 0.0262(3) Uani 1.00 d . . .
C1 C 0.1557(2) 0.23276(9) 0.1979(1) 0.0352(4) Uani 1.00 d . . .
C2 C 0.0764(2) 0.1020(1) 0.0728(1) 0.0380(4) Uani 1.00 d . . .
C3 C 0.4369(1) 0.13645(9) 0.1488(1) 0.0298(4) Uani 1.00 d . . .
C4 C 0.5338(2) 0.0992(1) 0.1087(1) 0.0368(4) Uani 1.00 d . . .
C5 C 0.6440(2) 0.1049(1) 0.1552(2) 0.0424(5) Uani 1.00 d . . .
C6 C 0.6606(2) 0.1460(1) 0.2392(2) 0.0450(5) Uani 1.00 d . . .
C7 C 0.5669(2) 0.1840(1) 0.2786(2) 0.0459(5) Uani 1.00 d . . .
C8 C 0.4556(1) 0.1796(1) 0.2331(1) 0.0382(4) Uani 1.00 d . . .
C9 C 0.3221(1) 0.1419(1) 0.0017(1) 0.0341(4) Uani 1.00 d . . .
C10 C 0.3573(2) 0.2147(1) -0.0337(2) 0.0540(6) Uani 1.00 d . . .
C11 C 0.3590(2) 0.2279(2) -0.1321(2) 0.0696(8) Uani 1.00 d . . .
C12 C 0.3239(2) 0.1712(2) -0.1959(2) 0.0676(8) Uani 1.00 d . . .
C13 C 0.2879(2) 0.0989(2) -0.1634(1) 0.0626(7) Uani 1.00 d . . .
C14 C 0.2886(2) 0.0846(1) -0.0637(1) 0.0493(6) Uani 1.00 d . . .
C15 C 0.0388(1) 0.06942(10) 0.2930(1) 0.0294(4) Uani 1.00 d . . .
C16 C 0.3500(2) 0.1315(1) 0.4288(1) 0.0357(4) Uani 1.00 d . . .
C17 C 0.3878(2) 0.1864(1) 0.4974(1) 0.0418(5) Uani 1.00 d . . .
C18 C 0.3094(2) 0.2394(1) 0.5336(1) 0.0406(5) Uani 1.00 d . . .
C19 C 0.1943(2) 0.2353(1) 0.4994(1) 0.0400(5) Uani 1.00 d . . .
C20 C 0.1624(1) 0.17823(10) 0.4314(1) 0.0318(4) Uani 1.00 d . . .
C21 C 0.1436(1) -0.07294(9) 0.2497(1) 0.0293(4) Uani 1.00 d . . .
C22 C 0.2616(1) -0.05598(8) 0.2306(1) 0.0272(4) Uani 1.00 d . . .
C23 C 0.3239(1) -0.04294(8) 0.3200(1) 0.0258(4) Uani 1.00 d . . .
C24 C 0.2425(1) -0.05359(9) 0.3954(1) 0.0275(4) Uani 1.00 d . . .
C25 C 0.1321(1) -0.07226(9) 0.3521(1) 0.0303(4) Uani 1.00 d . . .
C26 C 0.0503(2) -0.0981(1) 0.1767(2) 0.0494(5) Uani 1.00 d . . .
C27 C 0.3187(2) -0.06576(10) 0.1362(1) 0.0403(5) Uani 1.00 d . . .
C28 C 0.4549(2) -0.0368(1) 0.3315(1) 0.0386(5) Uani 1.00 d . . .
C29 C 0.2736(2) -0.0513(1) 0.5016(1) 0.0418(5) Uani 1.00 d . . .
C30 C 0.0229(2) -0.0933(1) 0.4027(2) 0.0486(6) Uani 1.00 d . . .
H1 H 0.2028 0.2566 0.2475 0.0436 Uiso 1.00 calc . . .
H2 H 0.1681 0.2642 0.1439 0.0436 Uiso 1.00 calc . . .
H3 H 0.0700 0.2327 0.2136 0.0436 Uiso 1.00 calc . . .
H4 H -0.0022 0.0982 0.1037 0.0463 Uiso 1.00 calc . . .
H5 H 0.0812 0.1344 0.0279 0.0463 Uiso 1.00 calc . . .
H6 H 0.0911 0.0465 0.0417 0.0463 Uiso 1.00 calc . . .
H7 H 0.5237 0.0666 0.0538 0.0441 Uiso 1.00 calc . . .
H8 H 0.7031 0.0807 0.1237 0.0507 Uiso 1.00 calc . . .
H9 H 0.7261 0.1471 0.2687 0.0538 Uiso 1.00 calc . . .
H10 H 0.5780 0.2107 0.3361 0.0560 Uiso 1.00 calc . . .
H11 H 0.3923 0.2060 0.2647 0.0457 Uiso 1.00 calc . . .
H12 H 0.3732 0.2567 0.0084 0.0670 Uiso 1.00 calc . . .
H13 H 0.3848 0.2718 -0.1580 0.0814 Uiso 1.00 calc . . .
H14 H 0.3161 0.1893 -0.2702 0.0811 Uiso 1.00 calc . . .
H15 H 0.2702 0.0473 -0.2017 0.0742 Uiso 1.00 calc . . .
H16 H 0.2564 0.0284 -0.0405 0.0616 Uiso 1.00 calc . . .
H17 H 0.4031 0.0970 0.3913 0.0416 Uiso 1.00 calc . . .
H18 H 0.4715 0.1858 0.5155 0.0505 Uiso 1.00 calc . . .
H19 H 0.3322 0.2821 0.5807 0.0484 Uiso 1.00 calc . . .
H20 H 0.1347 0.2713 0.5200 0.0484 Uiso 1.00 calc . . .
H21 H 0.0762 0.1770 0.4012 0.0381 Uiso 1.00 calc . . .
H22 H -0.0169 -0.0830 0.1873 0.0613 Uiso 1.00 calc . . .
H23 H 0.0689 -0.0775 0.1088 0.0613 Uiso 1.00 calc . . .
H24 H 0.0357 -0.1566 0.1732 0.0613 Uiso 1.00 calc . . .
H25 H 0.3558 -0.1113 0.1344 0.0507 Uiso 1.00 calc . . .
H26 H 0.2532 -0.0618 0.0856 0.0507 Uiso 1.00 calc . . .
H27 H 0.3636 -0.0253 0.1228 0.0507 Uiso 1.00 calc . . .
H28 H 0.4903 -0.0866 0.3091 0.0473 Uiso 1.00 calc . . .
H29 H 0.4856 0.0037 0.2875 0.0473 Uiso 1.00 calc . . .
H30 H 0.4745 -0.0260 0.3949 0.0473 Uiso 1.00 calc . . .
H31 H 0.3097 -0.0967 0.5231 0.0517 Uiso 1.00 calc . . .
H32 H 0.3187 -0.0079 0.5225 0.0517 Uiso 1.00 calc . . .
H33 H 0.2070 -0.0418 0.5379 0.0517 Uiso 1.00 calc . . .
H34 H 0.0247 -0.0777 0.4644 0.0600 Uiso 1.00 calc . . .
H35 H -0.0527 -0.0698 0.3689 0.0600 Uiso 1.00 calc . . .
H36 H 0.0029 -0.1490 0.4022 0.0600 Uiso 1.00 calc . . .

loop_
_atom_site_aniso_label
_atom_site_aniso_U_11
_atom_site_aniso_U_22
_atom_site_aniso_U_33
_atom_site_aniso_U_12
_atom_site_aniso_U_13
_atom_site_aniso_U_23
Fe 0.0195(1) 0.0204(1) 0.0226(1) 0.00185(7) -0.00167(9) -0.00094(7)
Si 0.0228(2) 0.0206(2) 0.0248(2) 0.0011(1) -0.0040(1) 0.0003(1)
O 0.0218(6) 0.0494(8) 0.0573(8) 0.0064(5) -0.0007(5) -0.0018(6)
N1 0.0276(7) 0.0282(6) 0.0304(6) -0.0022(5) 0.0005(5) 0.0025(5)
N2 0.0287(6) 0.0253(6) 0.0246(6) 0.0019(5) -0.0012(5) 0.0007(5)
C1 0.0410(9) 0.0253(7) 0.0394(8) 0.0083(7) 0.0008(7) 0.0024(7)
C2 0.0349(9) 0.0471(10) 0.0308(8) -0.0056(7) -0.0100(6) 0.0063(7)
C3 0.0247(7) 0.0233(7) 0.0414(8) -0.0018(6) 0.0024(6) 0.0057(6)
C4 0.0337(9) 0.0305(8) 0.0468(9) 0.0013(7) 0.0092(7) 0.0052(7)
C5 0.0298(9) 0.0333(8) 0.065(1) 0.0032(7) 0.0102(8) 0.0115(8)
C6 0.0270(8) 0.0381(9) 0.069(1) -0.0009(7) -0.0064(8) 0.0108(9)
C7 0.0340(9) 0.044(1) 0.059(1) -0.0014(8) -0.0100(8) -0.0075(9)
C8 0.0273(8) 0.0350(9) 0.0521(10) 0.0020(7) -0.0022(7) -0.0056(7)
C9 0.0331(8) 0.0345(8) 0.0350(8) 0.0034(7) 0.0042(6) 0.0133(7)
C10 0.044(1) 0.050(1) 0.067(1) -0.0146(9) -0.0146(9) 0.032(1)
C11 0.045(1) 0.091(2) 0.072(2) -0.016(1) -0.011(1) 0.058(2)
C12 0.049(1) 0.108(2) 0.046(1) 0.023(1) 0.0132(10) 0.045(1)
C13 0.092(2) 0.065(1) 0.0310(9) 0.032(1) 0.012(1) 0.0096(9)
C14 0.079(2) 0.0388(10) 0.0309(9) 0.0122(10) 0.0090(9) 0.0069(7)
C15 0.0274(8) 0.0281(7) 0.0328(8) 0.0020(6) 0.0013(6) -0.0004(6)
C16 0.0327(9) 0.0341(8) 0.0394(8) 0.0029(7) -0.0083(7) -0.0056(7)
C17 0.044(1) 0.0387(9) 0.0414(9) -0.0039(8) -0.0142(8) -0.0060(7)
C18 0.059(1) 0.0325(8) 0.0299(8) -0.0090(8) -0.0019(7) -0.0062(7)
C19 0.053(1) 0.0316(8) 0.0363(9) -0.0014(8) 0.0116(8) -0.0075(7)
C20 0.0341(8) 0.0293(8) 0.0322(7) -0.0006(6) 0.0049(6) -0.0044(6)
C21 0.0350(8) 0.0206(7) 0.0315(8) -0.0040(6) -0.0094(6) 0.0017(6)
C22 0.0380(8) 0.0158(6) 0.0277(7) 0.0021(6) 0.0017(6) -0.0001(5)
C23 0.0258(8) 0.0203(7) 0.0311(7) 0.0044(5) 0.0003(6) 0.0023(5)
C24 0.0320(8) 0.0249(7) 0.0256(7) 0.0033(6) -0.0014(6) 0.0036(6)
C25 0.0288(8) 0.0261(7) 0.0359(8) -0.0007(6) 0.0020(6) 0.0065(6)
C26 0.056(1) 0.0338(9) 0.055(1) -0.0131(8) -0.0270(9) 0.0019(8)
C27 0.065(1) 0.0221(7) 0.0345(8) 0.0044(8) 0.0145(8) -0.0012(6)
C28 0.0261(8) 0.0341(9) 0.055(1) 0.0059(6) 0.0006(7) 0.0029(7)
C29 0.053(1) 0.047(1) 0.0259(8) 0.0074(8) -0.0029(7) 0.0060(7)
C30 0.0377(10) 0.046(1) 0.063(1) -0.0062(8) 0.0115(9) 0.0175(9)

loop_
_atom_type_symbol
_atom_type_description
_atom_type_scat_dispersion_real
_atom_type_scat_dispersion_imag
_atom_type_scat_source
C C 0.003 0.002
;International Tables for Crystallography
(1992, Vol. C, Tables 4.2.6.8 and 6.1.1.1)
;
H H 0.000 0.000
;International Tables for Crystallography
(1992, Vol. C, Table 6.1.1.2)
;
Fe Fe 0.346 0.844
;International Tables for Crystallography
(1992, Vol. C, Tables 4.2.6.8 and 6.1.1.1)
;
N N 0.006 0.003
;International Tables for Crystallography
(1992, Vol. C, Tables 4.2.6.8 and 6.1.1.1)
;
O O 0.011 0.006
;International Tables for Crystallography
(1992, Vol. C, Tables 4.2.6.8 and 6.1.1.1)
;
Si Si 0.082 0.070
;International Tables for Crystallography
(1992, Vol. C, Tables 4.2.6.8 and 6.1.1.1)
;

loop_
_geom_angle_atom_site_label_1
_geom_angle_atom_site_label_2
_geom_angle_atom_site_label_3
_geom_angle
_geom_angle_site_symmetry_1
_geom_angle_site_symmetry_2
_geom_angle_site_symmetry_3
_geom_angle_publ_flag
SI FE N2 92.84(4) . . . yes
SI FE C15 80.97(5) . . . yes
SI FE C21 107.53(4) . . . yes
SI FE C22 93.99(4) . . . yes
SI FE C23 115.89(4) . . . yes
SI FE C24 154.95(5) . . . yes
SI FE C25 145.72(5) . . . yes
N2 FE C15 97.20(6) . . . yes
N2 FE C21 158.79(5) . . . yes
N2 FE C22 136.27(6) . . . yes
N2 FE C23 100.93(5) . . . yes
N2 FE C24 93.81(6) . . . yes
N2 FE C25 121.17(6) . . . yes
C15 FE C21 91.94(7) . . . yes
C15 FE C22 126.53(7) . . . yes
C15 FE C23 154.30(7) . . . yes
C15 FE C24 121.98(7) . . . yes
C15 FE C25 89.87(7) . . . yes
C21 FE C22 38.86(6) . . . yes
C21 FE C23 65.19(6) . . . yes
C21 FE C24 65.20(6) . . . yes
C21 FE C25 39.44(6) . . . yes
C22 FE C23 38.60(6) . . . yes
C22 FE C24 64.97(6) . . . yes
C22 FE C25 65.31(6) . . . yes
C23 FE C24 39.07(6) . . . yes
C23 FE C25 65.16(6) . . . yes
C24 FE C25 38.43(6) . . . yes
FE SI N1 118.70(5) . . . yes
FE SI C1 113.78(5) . . . yes
FE SI C2 112.41(6) . . . yes
N1 SI C1 105.95(7) . . . yes
N1 SI C2 102.69(7) . . . yes
C1 SI C2 101.40(8) . . . yes
SI N1 C3 123.3(1) . . . yes
SI N1 C9 121.8(1) . . . yes
C3 N1 C9 113.3(1) . . . yes
FE N2 C16 122.9(1) . . . yes
FE N2 C20 121.8(1) . . . yes
C16 N2 C20 115.2(1) . . . yes
N1 C3 C4 120.1(2) . . . yes
N1 C3 C8 121.8(1) . . . yes
C4 C3 C8 118.1(2) . . . yes
C3 C4 C5 119.8(2) . . . yes
C4 C5 C6 121.4(2) . . . yes
C5 C6 C7 119.5(2) . . . yes
C6 C7 C8 120.2(2) . . . yes
C3 C8 C7 120.9(2) . . . yes
N1 C9 C10 119.8(2) . . . yes
N1 C9 C14 122.3(1) . . . yes
C10 C9 C14 117.9(2) . . . yes
C9 C10 C11 120.6(2) . . . yes
C10 C11 C12 120.9(2) . . . yes
C11 C12 C13 120.1(2) . . . yes
C12 C13 C14 119.2(2) . . . yes
C9 C14 C13 121.4(2) . . . yes
FE C15 O 173.4(1) . . . yes
N2 C16 C17 123.7(2) . . . yes
C16 C17 C18 119.9(2) . . . yes
C17 C18 C19 117.9(2) . . . yes
C18 C19 C20 119.1(2) . . . yes
N2 C20 C19 124.3(2) . . . yes
FE C21 C22 71.76(8) . . . yes
FE C21 C25 71.06(9) . . . yes
FE C21 C26 129.1(1) . . . yes
C22 C21 C25 108.2(1) . . . yes
C22 C21 C26 125.9(2) . . . yes
C25 C21 C26 125.4(2) . . . yes
FE C22 C21 69.38(9) . . . yes
FE C22 C23 71.19(8) . . . yes
FE C22 C27 134.4(1) . . . yes
C21 C22 C23 108.3(1) . . . yes
C21 C22 C27 126.6(2) . . . yes
C23 C22 C27 124.1(2) . . . yes
FE C23 C22 70.20(9) . . . yes
FE C23 C24 70.28(9) . . . yes
FE C23 C28 134.5(1) . . . yes
C22 C23 C24 107.4(1) . . . yes
C22 C23 C28 124.3(2) . . . yes
C24 C23 C28 127.1(2) . . . yes
FE C24 C23 70.65(8) . . . yes
FE C24 C25 70.07(9) . . . yes
FE C24 C29 128.5(1) . . . yes
C23 C24 C25 108.2(1) . . . yes
C23 C24 C29 125.2(2) . . . yes
C25 C24 C29 126.4(2) . . . yes
FE C25 C21 69.50(8) . . . yes
FE C25 C24 71.49(9) . . . yes
FE C25 C30 127.5(1) . . . yes
C21 C25 C24 107.8(1) . . . yes
C21 C25 C30 125.1(2) . . . yes
C24 C25 C30 127.0(2) . . . yes

loop_
_geom_bond_atom_site_label_1
_geom_bond_atom_site_label_2
_geom_bond_distance
_geom_bond_site_symmetry_1
_geom_bond_site_symmetry_2
_geom_bond_publ_flag
FE SI 2.3330(4) . . yes
FE N2 1.991(1) . . yes
FE C15 1.716(2) . . yes
FE C21 2.111(2) . . yes
FE C22 2.142(2) . . yes
FE C23 2.155(1) . . yes
FE C24 2.150(2) . . yes
FE C25 2.132(2) . . yes
SI N1 1.799(1) . . yes
SI C1 1.900(2) . . yes
SI C2 1.888(2) . . yes
O C15 1.168(2) . . yes
N1 C3 1.413(2) . . yes
N1 C9 1.435(2) . . yes
N2 C16 1.355(2) . . yes
N2 C20 1.352(2) . . yes
C3 C4 1.408(2) . . yes
C3 C8 1.387(2) . . yes
C4 C5 1.393(3) . . yes
C5 C6 1.362(3) . . yes
C6 C7 1.381(3) . . yes
C7 C8 1.397(2) . . yes
C9 C10 1.391(3) . . yes
C9 C14 1.370(3) . . yes
C10 C11 1.383(3) . . yes
C11 C12 1.353(4) . . yes
C12 C13 1.372(4) . . yes
C13 C14 1.403(3) . . yes
C16 C17 1.385(2) . . yes
C17 C18 1.377(3) . . yes
C18 C19 1.380(3) . . yes
C19 C20 1.388(2) . . yes
C21 C22 1.415(2) . . yes
C21 C25 1.432(2) . . yes
C21 C26 1.500(2) . . yes
C22 C23 1.421(2) . . yes
C22 C27 1.496(2) . . yes
C23 C24 1.440(2) . . yes
C23 C28 1.501(2) . . yes
C24 C25 1.410(2) . . yes
C24 C29 1.500(2) . . yes
C25 C30 1.500(2) . . yes
